data_7030156
loop_
_publ_author_name
'Xu, Yan'
'Li, Yi'
'Han, Yide'
'Yu, Jihong'
'Xu, Ruren'

_publ_section_title
;
 Distribution of trivalent metal cations in alumino-/gallogermanate
 zeolites with JST topology.
;
_journal_issue 39
_journal_name_full 'Dalton transactions (Cambridge, England : 2003)'
_journal_page_first 12170
_journal_page_last 12174
_journal_paper_doi 10.1039/c2dt31185b
_journal_volume 41
_journal_year 2012
_chemical_formula_sum 'C2 H8 Ga0.67 Ge1.33 N2 O4 Zn0.33'
_chemical_formula_weight 289.16
_chemical_name_common Zn(en)3[Ga2Ge4O12]
_chemical_name_systematic
;
?
;
_space_group_IT_number 205
_symmetry_cell_setting cubic
_symmetry_space_group_name_Hall '-P 2ac 2ab 3'
_symmetry_space_group_name_H-M 'P a -3'
_atom_sites_solution_hydrogens geom
_atom_sites_solution_primary direct
_atom_sites_solution_secondary difmap
_audit_creation_method SHELXL-97
_cell_angle_alpha 90.00
_cell_angle_beta 90.00
_cell_angle_gamma 90.00
_cell_formula_units_Z 24
_cell_length_a 16.563(2)
_cell_length_b 16.563(2)
_cell_length_c 16.563(2)
_cell_measurement_temperature 296(2)
_cell_volume 4543.8(10)
_computing_structure_refinement 'SHELXL-97 (Sheldrick, 2008)'
_computing_structure_solution 'SHELXS-97 (Sheldrick, 2008)'
_diffrn_ambient_temperature 296(2)
_diffrn_measured_fraction_theta_full 1.000
_diffrn_measured_fraction_theta_max 1.000
_diffrn_radiation_monochromator graphite
_diffrn_radiation_source 'fine-focus sealed tube'
_diffrn_radiation_type MoK\a
_diffrn_radiation_wavelength 0.71073
_diffrn_reflns_av_R_equivalents 0.1639
_diffrn_reflns_av_sigmaI/netI 0.0574
_diffrn_reflns_limit_h_max 22
_diffrn_reflns_limit_h_min -21
_diffrn_reflns_limit_k_max 22
_diffrn_reflns_limit_k_min -22
_diffrn_reflns_limit_l_max 22
_diffrn_reflns_limit_l_min -17
_diffrn_reflns_number 29458
_diffrn_reflns_theta_full 28.32
_diffrn_reflns_theta_max 28.32
_diffrn_reflns_theta_min 2.13
_exptl_absorpt_coefficient_mu 8.657
_exptl_absorpt_correction_T_max 0.6652
_exptl_absorpt_correction_T_min 0.3946
_exptl_absorpt_correction_type multi-scan
_exptl_absorpt_process_details sadabs
_exptl_crystal_density_diffrn 2.536
_exptl_crystal_density_method 'not measured'
_exptl_crystal_F_000 3344
_exptl_crystal_size_max 0.32
_exptl_crystal_size_mid 0.31
_exptl_crystal_size_min 0.30
_refine_diff_density_max 1.220
_refine_diff_density_min -1.664
_refine_diff_density_rms 0.284
_refine_ls_extinction_method none
_refine_ls_goodness_of_fit_ref 1.000
_refine_ls_hydrogen_treatment constr
_refine_ls_matrix_type full
_refine_ls_number_parameters 94
_refine_ls_number_reflns 1899
_refine_ls_number_restraints 19
_refine_ls_restrained_S_all 1.033
_refine_ls_R_factor_all 0.0624
_refine_ls_R_factor_gt 0.0493
_refine_ls_shift/su_max 0.001
_refine_ls_shift/su_mean 0.000
_refine_ls_structure_factor_coef Fsqd
_refine_ls_weighting_details 'calc w=1/[\s^2^(Fo^2^)+(0.0804P)^2^+0.0000P] where P=(Fo^2^+2Fc^2^)/3'
_refine_ls_weighting_scheme calc
_refine_ls_wR_factor_gt 0.1250
_refine_ls_wR_factor_ref 0.1291
_reflns_number_gt 1419
_reflns_number_total 1899
_reflns_threshold_expression >2sigma(I)
_cod_data_source_file c2dt31185b.txt
_cod_data_source_block Zn(en)3[Ga2Ge4O12]
_cod_depositor_comments
;
The following automatic conversions were performed:

'_symmetry_cell_setting' value 'Cubic' changed to 'cubic' according
to
/usr/data/users/saulius/automatic-downloads/retrospective/RSC/lib/dictionaries/cif_core.dic
dictionary named 'cif_core.dic' version 2.4.2 from 2011-04-26.

Automatic conversion script
Id: cif_fix_values 2281 2013-09-26 08:29:07Z andrius 
;
_cod_original_cell_volume 4543.9(10)
_cod_database_code 7030156

loop_
_symmetry_equiv_pos_as_xyz
'x, y, z'
'-x+1/2, -y, z+1/2'
'-x, y+1/2, -z+1/2'
'x+1/2, -y+1/2, -z'
'z, x, y'
'z+1/2, -x+1/2, -y'
'-z+1/2, -x, y+1/2'
'-z, x+1/2, -y+1/2'
'y, z, x'
'-y, z+1/2, -x+1/2'
'y+1/2, -z+1/2, -x'
'-y+1/2, -z, x+1/2'
'-x, -y, -z'
'x-1/2, y, -z-1/2'
'x, -y-1/2, z-1/2'
'-x-1/2, y-1/2, z'
'-z, -x, -y'
'-z-1/2, x-1/2, y'
'z-1/2, x, -y-1/2'
'z, -x-1/2, y-1/2'
'-y, -z, -x'
'y, -z-1/2, x-1/2'
'-y-1/2, z-1/2, x'
'y-1/2, z, -x-1/2'

loop_
_atom_site_label
_atom_site_type_symbol
_atom_site_fract_x
_atom_site_fract_y
_atom_site_fract_z
_atom_site_U_iso_or_equiv
_atom_site_adp_type
_atom_site_occupancy
_atom_site_symmetry_multiplicity
_atom_site_calc_flag
_atom_site_refinement_flags
Ga1 Ga 0.84107(4) 0.06556(4) 0.07756(4) 0.0171(2) Uani 0.33 1 d P
Ge1 Ge 0.84107(4) 0.06556(4) 0.07756(4) 0.0171(2) Uani 0.67 1 d P
Ga2 Ga 0.86073(4) 0.25582(4) 0.08981(4) 0.0158(2) Uani 0.33 1 d P
Ge2 Ge 0.86073(4) 0.25582(4) 0.08981(4) 0.0158(2) Uani 0.67 1 d P
Zn1 Zn 1.16720(5) 0.16720(5) 0.16720(5) 0.0289(3) Uani 1 3 d S
O1 O 0.7565(3) 0.0008(3) 0.0848(3) 0.0327(12) Uani 1 1 d .
O2 O 0.8672(3) 0.0775(3) -0.0247(3) 0.0283(10) Uani 1 1 d .
O3 O 0.8167(3) 0.1618(3) 0.1173(3) 0.0287(11) Uani 1 1 d .
O4 O 0.7866(3) 0.3301(3) 0.0750(3) 0.0304(11) Uani 1 1 d .
N1 N 1.3003(5) 0.1599(5) 0.1702(7) 0.085(3) Uani 1 1 d U
H1A H 1.3216 0.1926 0.1324 0.102 Uiso 1 1 calc R
H1B H 1.3188 0.1754 0.2188 0.102 Uiso 1 1 calc R
N2 N 1.1858(4) 0.0394(4) 0.1509(4) 0.0470(17) Uani 1 1 d U
H2A H 1.1698 0.0132 0.1957 0.056 Uiso 1 1 calc R
H2B H 1.1553 0.0221 0.1095 0.056 Uiso 1 1 calc R
C1 C 1.3210(7) 0.0840(7) 0.1558(10) 0.105(3) Uani 1 1 d DU
H1C H 1.3496 0.0660 0.2036 0.125 Uiso 1 1 calc R
H1D H 1.3608 0.0862 0.1128 0.125 Uiso 1 1 calc R
C2 C 1.2683(6) 0.0205(6) 0.1351(8) 0.080(3) Uani 1 1 d DU
H2C H 1.2831 -0.0273 0.1655 0.096 Uiso 1 1 calc R
H2D H 1.2745 0.0082 0.0782 0.096 Uiso 1 1 calc R

loop_
_atom_site_aniso_label
_atom_site_aniso_U_11
_atom_site_aniso_U_22
_atom_site_aniso_U_33
_atom_site_aniso_U_23
_atom_site_aniso_U_13
_atom_site_aniso_U_12
Ga1 0.0182(3) 0.0133(3) 0.0197(3) 0.0022(2) 0.0009(2) -0.0014(2)
Ge1 0.0182(3) 0.0133(3) 0.0197(3) 0.0022(2) 0.0009(2) -0.0014(2)
Ga2 0.0190(3) 0.0143(3) 0.0141(3) -0.0027(2) 0.0000(2) 0.0029(2)
Ge2 0.0190(3) 0.0143(3) 0.0141(3) -0.0027(2) 0.0000(2) 0.0029(2)
Zn1 0.0289(3) 0.0289(3) 0.0289(3) -0.0020(3) -0.0020(3) -0.0020(3)
O1 0.022(2) 0.028(2) 0.048(3) 0.018(2) -0.009(2) -0.006(2)
O2 0.043(3) 0.021(2) 0.021(2) -0.0034(18) 0.004(2) -0.009(2)
O3 0.037(3) 0.024(2) 0.026(2) 0.0005(19) 0.014(2) -0.003(2)
O4 0.032(3) 0.032(3) 0.028(2) -0.010(2) -0.017(2) 0.016(2)
N1 0.042(4) 0.054(5) 0.159(8) -0.006(5) -0.022(5) -0.017(4)
N2 0.055(4) 0.032(3) 0.055(4) -0.002(3) -0.002(3) -0.011(3)
C1 0.056(5) 0.085(6) 0.173(8) -0.034(6) -0.020(6) 0.011(5)
C2 0.061(5) 0.058(5) 0.122(7) -0.013(5) 0.000(5) 0.013(5)

loop_
_atom_type_symbol
_atom_type_description
_atom_type_scat_dispersion_real
_atom_type_scat_dispersion_imag
_atom_type_scat_source
C C 0.0033 0.0016 'International Tables Vol C Tables 4.2.6.8 and 6.1.1.4'
H H 0.0000 0.0000 'International Tables Vol C Tables 4.2.6.8 and 6.1.1.4'
N N 0.0061 0.0033 'International Tables Vol C Tables 4.2.6.8 and 6.1.1.4'
O O 0.0106 0.0060 'International Tables Vol C Tables 4.2.6.8 and 6.1.1.4'
Zn Zn 0.2839 1.4301 'International Tables Vol C Tables 4.2.6.8 and 6.1.1.4'
Ga Ga 0.2307 1.6083 'International Tables Vol C Tables 4.2.6.8 and 6.1.1.4'
Ge Ge 0.1547 1.8001 'International Tables Vol C Tables 4.2.6.8 and 6.1.1.4'

loop_
_geom_angle_atom_site_label_1
_geom_angle_atom_site_label_2
_geom_angle_atom_site_label_3
_geom_angle
_geom_angle_site_symmetry_1
_geom_angle_site_symmetry_3
O2 Ga1 O2 110.8(3) . 21_656
O2 Ga1 O1 109.1(2) . .
O2 Ga1 O1 109.7(2) 21_656 .
O2 Ga1 O3 108.2(2) . .
O2 Ga1 O3 109.0(2) 21_656 .
O1 Ga1 O3 109.9(2) . .
O4 Ga2 O1 108.6(2) . 17_665
O4 Ga2 O4 108.8(3) . 8_645
O1 Ga2 O4 111.2(2) 17_665 8_645
O4 Ga2 O3 111.3(2) . .
O1 Ga2 O3 109.1(2) 17_665 .
O4 Ga2 O3 107.8(2) 8_645 .
N2 Zn1 N2 92.1(3) . 5_645
N2 Zn1 N2 92.1(3) . 9_654
N2 Zn1 N2 92.1(3) 5_645 9_654
N2 Zn1 N1 165.9(3) . 5_645
N2 Zn1 N1 78.8(3) 5_645 5_645
N2 Zn1 N1 98.9(4) 9_654 5_645
N2 Zn1 N1 98.9(4) . 9_654
N2 Zn1 N1 165.9(3) 5_645 9_654
N2 Zn1 N1 78.8(3) 9_654 9_654
N1 Zn1 N1 91.9(4) 5_645 9_654
N2 Zn1 N1 78.8(3) . .
N2 Zn1 N1 98.9(4) 5_645 .
N2 Zn1 N1 165.9(3) 9_654 .
N1 Zn1 N1 91.9(4) 5_645 .
N1 Zn1 N1 91.9(4) 9_654 .
Ge2 O1 Ga2 0.00(5) 21_656 21_656
Ge2 O1 Ga1 130.0(2) 21_656 .
Ga2 O1 Ga1 130.0(2) 21_656 .
Ga1 O2 Ge1 125.6(2) . 17_665
Ga1 O2 Ga1 125.6(2) . 17_665
Ge1 O2 Ga1 0.00(6) 17_665 17_665
Ga1 O3 Ga2 126.8(3) . .
Ga2 O4 Ge2 129.8(3) . 11_556
Ga2 O4 Ga2 129.8(3) . 11_556
Ge2 O4 Ga2 0.00(6) 11_556 11_556
C1 N1 Zn1 107.9(7) . .
C1 N1 H1A 110.1 . .
Zn1 N1 H1A 110.1 . .
C1 N1 H1B 110.1 . .
Zn1 N1 H1B 110.1 . .
H1A N1 H1B 108.4 . .
C2 N2 Zn1 112.1(5) . .
C2 N2 H2A 109.2 . .
Zn1 N2 H2A 109.2 . .
C2 N2 H2B 109.2 . .
Zn1 N2 H2B 109.2 . .
H2A N2 H2B 107.9 . .
N1 C1 C2 126.3(11) . .
N1 C1 H1C 105.8 . .
C2 C1 H1C 105.8 . .
N1 C1 H1D 105.8 . .
C2 C1 H1D 105.8 . .
H1C C1 H1D 106.2 . .
C1 C2 N2 112.6(9) . .
C1 C2 H2C 109.1 . .
N2 C2 H2C 109.1 . .
C1 C2 H2D 109.1 . .
N2 C2 H2D 109.1 . .
H2C C2 H2D 107.8 . .

loop_
_geom_bond_atom_site_label_1
_geom_bond_atom_site_label_2
_geom_bond_distance
_geom_bond_site_symmetry_2
Ga1 O2 1.759(4) .
Ga1 O2 1.766(4) 21_656
Ga1 O1 1.768(4) .
Ga1 O3 1.771(4) .
Ga2 O4 1.755(4) .
Ga2 O1 1.764(4) 17_665
Ga2 O4 1.776(4) 8_645
Ga2 O3 1.778(4) .
Zn1 N2 2.155(6) .
Zn1 N2 2.155(6) 5_645
Zn1 N2 2.155(6) 9_654
Zn1 N1 2.208(8) 5_645
Zn1 N1 2.208(8) 9_654
Zn1 N1 2.208(8) .
O1 Ge2 1.764(4) 21_656
O1 Ga2 1.764(4) 21_656
O2 Ge1 1.766(4) 17_665
O2 Ga1 1.766(4) 17_665
O4 Ge2 1.776(4) 11_556
O4 Ga2 1.776(4) 11_556
N1 C1 1.325(13) .
N1 H1A 0.9000 .
N1 H1B 0.9000 .
N2 C2 1.426(11) .
N2 H2A 0.9000 .
N2 H2B 0.9000 .
C1 C2 1.409(9) .
C1 H1C 0.9700 .
C1 H1D 0.9700 .
C2 H2C 0.9700 .
C2 H2D 0.9700 .
